data_7107385
loop_
_publ_author_name
'Pengfei Zhang'
'Yutong Gong'
'Yiqi Lv'
'Yan Guo'
'Yong Wang'
'Congmin Wang'
'Haoran Li'

_publ_section_title
;
 Ionic Liquids with Metal Chelate anions
;
_journal_name_full Chem.Commun.
_journal_page_first 2334
_journal_paper_doi 10.1039/c2cc16906a
_journal_volume 48
_journal_year 2012
_chemical_formula_moiety 'C19 H34 N, C15 H3 Co F18 O6'
_chemical_formula_sum 'C34 H37 Co F18 N O6'
_chemical_formula_weight 956.58
_chemical_name_systematic
;
?
;
_space_group_IT_number 2
_symmetry_cell_setting triclinic
_symmetry_space_group_name_Hall '-P 1'
_symmetry_space_group_name_H-M 'P -1'
_atom_sites_solution_hydrogens geom
_atom_sites_solution_primary direct
_atom_sites_solution_secondary difmap
_audit_creation_method SHELXL-97
_cell_angle_alpha 91.410(3)
_cell_angle_beta 93.938(4)
_cell_angle_gamma 105.746(4)
_cell_formula_units_Z 2
_cell_length_a 8.8232(4)
_cell_length_b 9.1395(4)
_cell_length_c 26.2954(11)
_cell_measurement_reflns_used 3945
_cell_measurement_temperature 140(2)
_cell_measurement_theta_max 29.4666
_cell_measurement_theta_min 2.9591
_cell_volume 2034.00(16)
_computing_cell_refinement 'CrysAlis PRO (Agilent Technologies, 2011)'
_computing_data_collection 'CrysAlis PRO'
_computing_data_reduction 'CrysAlis PRO'
_computing_molecular_graphics 'OLEX2 (Dolomanov et al., 2009)'
_computing_publication_material OLEX2
_computing_structure_refinement 'SHELXL-97 (Sheldrick, 2008)'
_computing_structure_solution 'SHELXS-97 (Sheldrick, 2008)'
_diffrn_ambient_temperature 140(2)
_diffrn_detector_area_resol_mean 10.3592
_diffrn_measured_fraction_theta_full 0.997
_diffrn_measured_fraction_theta_max 0.997
_diffrn_measurement_device_type 'Xcalibur, Atlas, Gemini ultra'
_diffrn_measurement_method '\w scans'
_diffrn_radiation_monochromator graphite
_diffrn_radiation_source 'fine-focus sealed tube'
_diffrn_radiation_type MoK\a
_diffrn_radiation_wavelength 0.71073
_diffrn_reflns_av_R_equivalents 0.0324
_diffrn_reflns_av_sigmaI/netI 0.0574
_diffrn_reflns_limit_h_max 10
_diffrn_reflns_limit_h_min -10
_diffrn_reflns_limit_k_max 11
_diffrn_reflns_limit_k_min -10
_diffrn_reflns_limit_l_max 25
_diffrn_reflns_limit_l_min -31
_diffrn_reflns_number 14399
_diffrn_reflns_theta_full 25.35
_diffrn_reflns_theta_max 25.35
_diffrn_reflns_theta_min 2.97
_exptl_absorpt_coefficient_mu 0.547
_exptl_absorpt_correction_T_max 0.9079
_exptl_absorpt_correction_T_min 0.8190
_exptl_absorpt_correction_type multi-scan
_exptl_absorpt_process_details
;
CrysAlis PRO (Agilent Technologies, 2011)
;
_exptl_crystal_colour red
_exptl_crystal_density_diffrn 1.562
_exptl_crystal_density_method 'not measured'
_exptl_crystal_description platelet
_exptl_crystal_F_000 970
_exptl_crystal_size_max 0.38
_exptl_crystal_size_mid 0.35
_exptl_crystal_size_min 0.18
_refine_diff_density_max 1.018
_refine_diff_density_min -0.574
_refine_diff_density_rms 0.071
_refine_ls_extinction_method none
_refine_ls_goodness_of_fit_ref 1.020
_refine_ls_hydrogen_treatment constr
_refine_ls_matrix_type full
_refine_ls_number_parameters 542
_refine_ls_number_reflns 7412
_refine_ls_number_restraints 0
_refine_ls_restrained_S_all 1.020
_refine_ls_R_factor_all 0.0775
_refine_ls_R_factor_gt 0.0554
_refine_ls_shift/su_max 0.000
_refine_ls_shift/su_mean 0.000
_refine_ls_structure_factor_coef Fsqd
_refine_ls_weighting_details 'calc w=1/[\s^2^(Fo^2^)+(0.0611P)^2^+2.2140P] where P=(Fo^2^+2Fc^2^)/3'
_refine_ls_weighting_scheme calc
_refine_ls_wR_factor_gt 0.1284
_refine_ls_wR_factor_ref 0.1452
_reflns_number_gt 5673
_reflns_number_total 7412
_reflns_threshold_expression >2sigma(I)
_cod_data_source_file c2cc16906a.txt
_cod_data_source_block exp_2616
_cod_original_cell_volume 2033.99(15)
_cod_database_code 7107385

loop_
_symmetry_equiv_pos_as_xyz
'x, y, z'
'-x, -y, -z'

loop_
_atom_site_label
_atom_site_type_symbol
_atom_site_fract_x
_atom_site_fract_y
_atom_site_fract_z
_atom_site_U_iso_or_equiv
_atom_site_adp_type
_atom_site_occupancy
_atom_site_symmetry_multiplicity
_atom_site_calc_flag
_atom_site_refinement_flags
Co1 Co 0.12515(5) 0.62672(5) 0.161743(17) 0.02388(14) Uani 1 1 d .
F1 F 0.5594(2) 0.8873(2) 0.26929(11) 0.0569(7) Uani 1 1 d .
F2 F 0.5334(3) 0.7232(3) 0.32669(9) 0.0679(8) Uani 1 1 d .
F3 F 0.6217(2) 0.6817(2) 0.25646(9) 0.0452(6) Uani 1 1 d .
F4 F -0.1614(3) 0.5162(3) 0.30447(11) 0.0711(8) Uani 1 1 d .
F5 F -0.0938(3) 0.3147(3) 0.29778(10) 0.0694(8) Uani 1 1 d .
F6 F 0.0238(3) 0.4827(3) 0.35487(9) 0.0676(8) Uani 1 1 d .
F7 F 0.2909(3) 0.2121(3) 0.08894(14) 0.0885(11) Uani 1 1 d .
F8 F 0.0411(3) 0.1417(2) 0.08771(10) 0.0572(7) Uani 1 1 d .
F9 F 0.1499(4) 0.2107(3) 0.01987(10) 0.0695(8) Uani 1 1 d .
F10 F 0.4145(4) 0.8142(6) 0.01014(16) 0.157(2) Uani 1 1 d .
F11 F 0.1997(4) 0.7138(3) -0.03067(10) 0.0699(8) Uani 1 1 d .
F12 F 0.2227(6) 0.8955(4) 0.01920(12) 0.1263(17) Uani 1 1 d .
F13 F -0.3604(3) 0.5229(4) 0.06736(12) 0.0977(13) Uani 1 1 d .
F14 F -0.4566(3) 0.5343(4) 0.13582(12) 0.0853(10) Uani 1 1 d .
F15 F -0.4136(4) 0.7221(3) 0.09242(16) 0.1115(15) Uani 1 1 d .
F16 F 0.0824(3) 1.1292(3) 0.21045(12) 0.0744(9) Uani 1 1 d .
F17 F 0.0578(4) 0.9897(4) 0.27390(10) 0.0825(10) Uani 1 1 d .
F18 F -0.1444(2) 1.0315(3) 0.23603(9) 0.0520(6) Uani 1 1 d .
O1 O 0.3376(2) 0.6736(3) 0.20560(9) 0.0291(5) Uani 1 1 d .
O2 O 0.0164(2) 0.5189(3) 0.22354(9) 0.0296(5) Uani 1 1 d .
O3 O 0.1414(3) 0.4258(2) 0.12971(9) 0.0282(5) Uani 1 1 d .
O4 O 0.2208(2) 0.7322(2) 0.09932(9) 0.0274(5) Uani 1 1 d .
O5 O -0.0978(2) 0.5923(2) 0.12489(9) 0.0277(5) Uani 1 1 d .
O6 O 0.1070(2) 0.8300(2) 0.19289(9) 0.0279(5) Uani 1 1 d .
N1 N 0.5357(3) 1.2234(3) 0.20004(11) 0.0278(6) Uani 1 1 d .
C1 C 0.5164(4) 0.7398(4) 0.27687(14) 0.0321(8) Uani 1 1 d .
C2 C 0.3500(4) 0.6663(3) 0.25298(13) 0.0260(7) Uani 1 1 d .
C3 C 0.2339(4) 0.6033(4) 0.28553(14) 0.0291(8) Uani 1 1 d .
H3 H 0.2617 0.6084 0.3204 0.035 Uiso 1 1 calc R
C4 C 0.0790(4) 0.5335(3) 0.26818(13) 0.0258(7) Uani 1 1 d .
C5 C -0.0372(4) 0.4631(4) 0.30736(14) 0.0364(9) Uani 1 1 d .
C6 C 0.1608(5) 0.2414(4) 0.06941(17) 0.0421(10) Uani 1 1 d .
C7 C 0.1639(4) 0.4047(4) 0.08370(13) 0.0268(7) Uani 1 1 d .
C8 C 0.1957(4) 0.5111(4) 0.04649(14) 0.0306(8) Uani 1 1 d .
H8 H 0.1993 0.4777 0.0130 0.037 Uiso 1 1 calc R
C9 C 0.2225(4) 0.6659(4) 0.05749(13) 0.0286(8) Uani 1 1 d .
C10 C 0.2677(5) 0.7721(4) 0.01380(15) 0.0424(10) Uani 1 1 d .
C11 C -0.3538(4) 0.6144(4) 0.10565(15) 0.0337(8) Uani 1 1 d .
C12 C -0.1899(4) 0.6696(4) 0.13394(12) 0.0255(7) Uani 1 1 d .
C13 C -0.1641(4) 0.7977(4) 0.16668(13) 0.0316(8) Uani 1 1 d .
H13 H -0.2476 0.8400 0.1706 0.038 Uiso 1 1 calc R
C14 C -0.0208(4) 0.8653(4) 0.19364(13) 0.0260(7) Uani 1 1 d .
C15 C -0.0082(4) 1.0041(4) 0.22901(15) 0.0382(9) Uani 1 1 d .
C16 C 0.4509(4) 1.0904(4) 0.17702(15) 0.0352(9) Uani 1 1 d .
H16 H 0.3511 1.0434 0.1872 0.042 Uiso 1 1 calc R
C17 C 0.5102(4) 1.0236(4) 0.13873(14) 0.0376(9) Uani 1 1 d .
H17 H 0.4509 0.9319 0.1228 0.045 Uiso 1 1 calc R
C18 C 0.6577(4) 1.0930(4) 0.12401(14) 0.0363(9) Uani 1 1 d .
H18 H 0.6991 1.0491 0.0979 0.044 Uiso 1 1 calc R
C19 C 0.7444(4) 1.2286(4) 0.14826(14) 0.0369(9) Uani 1 1 d .
H19 H 0.8448 1.2767 0.1388 0.044 Uiso 1 1 calc R
C20 C 0.6810(4) 1.2909(4) 0.18610(13) 0.0311(8) Uani 1 1 d .
H20 H 0.7393 1.3819 0.2026 0.037 Uiso 1 1 calc R
C21 C 0.4692(4) 1.2921(4) 0.24168(14) 0.0331(8) Uani 1 1 d .
H21A H 0.3616 1.2919 0.2311 0.040 Uiso 1 1 calc R
H21B H 0.5307 1.3970 0.2485 0.040 Uiso 1 1 calc R
C22 C 0.4703(4) 1.2057(4) 0.28972(13) 0.0312(8) Uani 1 1 d .
H22A H 0.5777 1.2037 0.2995 0.037 Uiso 1 1 calc R
H22B H 0.4071 1.1015 0.2828 0.037 Uiso 1 1 calc R
C23 C 0.4063(5) 1.2751(4) 0.33392(14) 0.0364(9) Uani 1 1 d .
H23A H 0.4600 1.3829 0.3378 0.044 Uiso 1 1 calc R
H23B H 0.2948 1.2647 0.3259 0.044 Uiso 1 1 calc R
C24 C 0.4269(5) 1.2017(4) 0.38418(14) 0.0369(9) Uani 1 1 d .
H24A H 0.3882 1.2542 0.4107 0.044 Uiso 1 1 calc R
H24B H 0.5389 1.2157 0.3927 0.044 Uiso 1 1 calc R
C25 C 0.3429(4) 1.0329(4) 0.38422(14) 0.0364(9) Uani 1 1 d .
H25A H 0.2307 1.0189 0.3763 0.044 Uiso 1 1 calc R
H25B H 0.3804 0.9805 0.3573 0.044 Uiso 1 1 calc R
C26 C 0.3660(4) 0.9601(4) 0.43398(14) 0.0341(8) Uani 1 1 d .
H26A H 0.3233 1.0086 0.4606 0.041 Uiso 1 1 calc R
H26B H 0.4783 0.9781 0.4428 0.041 Uiso 1 1 calc R
C27 C 0.2878(5) 0.7893(4) 0.43241(14) 0.0366(9) Uani 1 1 d .
H27A H 0.1753 0.7720 0.4241 0.044 Uiso 1 1 calc R
H27B H 0.3287 0.7417 0.4051 0.044 Uiso 1 1 calc R
C28 C 0.3116(4) 0.7120(4) 0.48130(14) 0.0350(8) Uani 1 1 d .
H28A H 0.2681 0.7573 0.5085 0.042 Uiso 1 1 calc R
H28B H 0.4240 0.7306 0.4901 0.042 Uiso 1 1 calc R
C29 C 0.2353(4) 0.5412(4) 0.47811(14) 0.0348(8) Uani 1 1 d .
H29A H 0.1227 0.5230 0.4697 0.042 Uiso 1 1 calc R
H29B H 0.2775 0.4965 0.4504 0.042 Uiso 1 1 calc R
C30 C 0.2594(4) 0.4608(4) 0.52618(14) 0.0376(9) Uani 1 1 d .
H30A H 0.2191 0.5063 0.5541 0.045 Uiso 1 1 calc R
H30B H 0.3717 0.4761 0.5342 0.045 Uiso 1 1 calc R
C31 C 0.1785(4) 0.2909(4) 0.52217(14) 0.0348(8) Uani 1 1 d .
H31A H 0.0658 0.2760 0.5153 0.042 Uiso 1 1 calc R
H31B H 0.2158 0.2464 0.4933 0.042 Uiso 1 1 calc R
C32 C 0.2059(5) 0.2065(4) 0.56931(14) 0.0383(9) Uani 1 1 d .
H32A H 0.3184 0.2189 0.5757 0.046 Uiso 1 1 calc R
H32B H 0.1710 0.2523 0.5984 0.046 Uiso 1 1 calc R
C33 C 0.1215(5) 0.0384(4) 0.56522(15) 0.0422(9) Uani 1 1 d .
H33A H 0.1540 -0.0067 0.5355 0.051 Uiso 1 1 calc R
H33B H 0.0088 0.0261 0.5598 0.051 Uiso 1 1 calc R
C34 C 0.1523(6) -0.0474(5) 0.61157(18) 0.0615(13) Uani 1 1 d .
H34A H 0.0976 -0.1533 0.6059 0.092 Uiso 1 1 calc R
H34B H 0.1151 -0.0074 0.6409 0.092 Uiso 1 1 calc R
H34C H 0.2636 -0.0358 0.6173 0.092 Uiso 1 1 calc R

loop_
_atom_site_aniso_label
_atom_site_aniso_U_11
_atom_site_aniso_U_22
_atom_site_aniso_U_33
_atom_site_aniso_U_23
_atom_site_aniso_U_13
_atom_site_aniso_U_12
Co1 0.0222(2) 0.0254(2) 0.0217(3) -0.00234(18) 0.00177(17) 0.00289(17)
F1 0.0367(12) 0.0261(11) 0.100(2) -0.0124(12) -0.0150(12) 0.0016(9)
F2 0.0356(13) 0.115(2) 0.0357(15) -0.0022(14) -0.0136(10) -0.0039(13)
F3 0.0270(11) 0.0426(12) 0.0679(17) -0.0081(11) 0.0004(10) 0.0145(9)
F4 0.0546(15) 0.108(2) 0.0654(19) 0.0285(16) 0.0352(14) 0.0372(15)
F5 0.090(2) 0.0446(14) 0.0549(17) 0.0037(12) 0.0231(15) -0.0179(13)
F6 0.0533(15) 0.105(2) 0.0228(13) 0.0043(13) 0.0008(11) -0.0141(14)
F7 0.0687(18) 0.0553(16) 0.151(3) -0.0213(18) -0.0272(19) 0.0433(14)
F8 0.0795(17) 0.0244(11) 0.0633(18) -0.0021(11) 0.0171(14) 0.0046(11)
F9 0.121(2) 0.0426(14) 0.0469(17) -0.0132(12) 0.0248(16) 0.0233(14)
F10 0.0485(18) 0.247(5) 0.141(4) 0.160(4) -0.011(2) -0.028(2)
F11 0.103(2) 0.0636(16) 0.0308(15) 0.0112(12) -0.0027(14) 0.0037(15)
F12 0.290(6) 0.0599(19) 0.052(2) 0.0218(16) 0.033(3) 0.080(3)
F13 0.0432(15) 0.172(3) 0.077(2) -0.084(2) -0.0262(14) 0.0418(18)
F14 0.0338(14) 0.126(3) 0.073(2) 0.0119(18) -0.0067(13) -0.0146(15)
F15 0.085(2) 0.0557(17) 0.180(4) -0.014(2) -0.092(2) 0.0219(16)
F16 0.0698(18) 0.0361(13) 0.107(2) -0.0256(14) 0.0377(17) -0.0073(12)
F17 0.110(2) 0.111(2) 0.0411(17) -0.0421(16) -0.0316(16) 0.0671(19)
F18 0.0388(12) 0.0578(14) 0.0599(17) -0.0285(12) 0.0048(11) 0.0164(11)
O1 0.0230(12) 0.0370(13) 0.0259(14) -0.0031(10) 0.0021(10) 0.0065(10)
O2 0.0246(12) 0.0348(13) 0.0240(14) -0.0013(10) 0.0027(10) -0.0012(10)
O3 0.0299(12) 0.0275(12) 0.0269(14) 0.0014(10) 0.0033(10) 0.0071(10)
O4 0.0274(12) 0.0248(11) 0.0269(14) -0.0025(10) 0.0023(10) 0.0025(9)
O5 0.0252(12) 0.0285(12) 0.0276(14) -0.0061(10) -0.0016(10) 0.0059(10)
O6 0.0225(12) 0.0285(12) 0.0291(14) -0.0069(10) 0.0026(10) 0.0014(9)
N1 0.0295(15) 0.0220(14) 0.0274(17) 0.0043(12) 0.0012(12) -0.0005(11)
C1 0.0295(18) 0.0336(19) 0.031(2) -0.0045(15) -0.0034(15) 0.0073(15)
C2 0.0269(17) 0.0228(16) 0.028(2) -0.0049(14) -0.0011(14) 0.0084(13)
C3 0.0316(18) 0.0316(18) 0.0232(19) -0.0030(14) -0.0018(14) 0.0083(14)
C4 0.0262(17) 0.0250(16) 0.025(2) -0.0053(14) 0.0014(14) 0.0052(13)
C5 0.034(2) 0.041(2) 0.029(2) 0.0007(16) 0.0023(16) 0.0020(16)
C6 0.045(2) 0.034(2) 0.049(3) -0.0032(18) 0.0018(19) 0.0146(18)
C7 0.0228(16) 0.0292(17) 0.028(2) -0.0049(14) -0.0011(14) 0.0076(13)
C8 0.0365(19) 0.0288(18) 0.025(2) -0.0061(14) 0.0047(15) 0.0065(15)
C9 0.0229(17) 0.0329(18) 0.026(2) 0.0018(15) -0.0046(14) 0.0031(14)
C10 0.056(3) 0.034(2) 0.028(2) 0.0050(16) -0.0064(18) 0.0003(18)
C11 0.0272(18) 0.037(2) 0.036(2) -0.0089(17) 0.0005(16) 0.0093(15)
C12 0.0238(16) 0.0312(17) 0.0200(18) 0.0009(14) 0.0037(13) 0.0043(14)
C13 0.0276(18) 0.0388(19) 0.029(2) -0.0070(16) -0.0002(15) 0.0110(15)
C14 0.0268(17) 0.0274(17) 0.0218(18) 0.0002(14) 0.0062(14) 0.0031(14)
C15 0.0312(19) 0.046(2) 0.036(2) -0.0150(17) -0.0018(16) 0.0096(17)
C16 0.0289(19) 0.0289(18) 0.041(2) 0.0011(16) 0.0030(16) -0.0037(15)
C17 0.042(2) 0.0275(18) 0.034(2) -0.0053(16) 0.0015(17) -0.0050(16)
C18 0.047(2) 0.0334(19) 0.026(2) 0.0011(15) 0.0074(16) 0.0069(16)
C19 0.0329(19) 0.037(2) 0.035(2) 0.0049(16) 0.0079(16) -0.0029(16)
C20 0.0326(19) 0.0266(17) 0.026(2) 0.0020(14) -0.0012(15) -0.0054(14)
C21 0.039(2) 0.0242(17) 0.034(2) 0.0021(15) 0.0065(16) 0.0049(15)
C22 0.0381(19) 0.0258(17) 0.030(2) 0.0021(15) 0.0065(15) 0.0082(15)
C23 0.048(2) 0.0271(18) 0.035(2) -0.0007(15) 0.0092(17) 0.0118(16)
C24 0.055(2) 0.0290(18) 0.028(2) -0.0019(15) 0.0097(17) 0.0119(16)
C25 0.046(2) 0.0345(19) 0.027(2) 0.0012(16) 0.0042(16) 0.0074(16)
C26 0.045(2) 0.0300(18) 0.025(2) 0.0008(15) 0.0042(16) 0.0061(16)
C27 0.047(2) 0.0322(19) 0.026(2) 0.0033(15) 0.0037(16) 0.0035(16)
C28 0.045(2) 0.0316(18) 0.026(2) 0.0004(15) 0.0027(16) 0.0072(16)
C29 0.041(2) 0.0305(18) 0.029(2) -0.0004(15) 0.0007(16) 0.0053(16)
C30 0.044(2) 0.0330(19) 0.033(2) 0.0024(16) 0.0018(17) 0.0062(16)
C31 0.043(2) 0.0313(18) 0.028(2) 0.0019(15) -0.0002(16) 0.0077(16)
C32 0.047(2) 0.038(2) 0.028(2) 0.0034(16) 0.0005(17) 0.0101(17)
C33 0.055(2) 0.040(2) 0.031(2) 0.0065(17) 0.0076(18) 0.0110(18)
C34 0.081(3) 0.056(3) 0.047(3) 0.019(2) 0.006(2) 0.016(2)

loop_
_atom_type_symbol
_atom_type_description
_atom_type_scat_dispersion_real
_atom_type_scat_dispersion_imag
_atom_type_scat_source
C C 0.0033 0.0016 'International Tables Vol C Tables 4.2.6.8 and 6.1.1.4'
H H 0.0000 0.0000 'International Tables Vol C Tables 4.2.6.8 and 6.1.1.4'
Co Co 0.3494 0.9721 'International Tables Vol C Tables 4.2.6.8 and 6.1.1.4'
F F 0.0171 0.0103 'International Tables Vol C Tables 4.2.6.8 and 6.1.1.4'
N N 0.0061 0.0033 'International Tables Vol C Tables 4.2.6.8 and 6.1.1.4'
O O 0.0106 0.0060 'International Tables Vol C Tables 4.2.6.8 and 6.1.1.4'

loop_
_geom_angle_atom_site_label_1
_geom_angle_atom_site_label_2
_geom_angle_atom_site_label_3
_geom_angle
O4 Co1 O3 88.26(9)
O4 Co1 O6 91.11(9)
O3 Co1 O6 179.04(10)
O4 Co1 O1 94.78(9)
O3 Co1 O1 95.60(9)
O6 Co1 O1 85.17(9)
O4 Co1 O5 89.22(9)
O3 Co1 O5 90.13(9)
O6 Co1 O5 89.13(9)
O1 Co1 O5 173.10(9)
O4 Co1 O2 177.06(9)
O3 Co1 O2 92.10(9)
O6 Co1 O2 88.49(9)
O1 Co1 O2 88.09(9)
O5 Co1 O2 87.86(9)
C2 O1 Co1 124.3(2)
C4 O2 Co1 124.4(2)
C7 O3 Co1 124.9(2)
C9 O4 Co1 124.4(2)
C12 O5 Co1 124.2(2)
C14 O6 Co1 123.7(2)
C20 N1 C16 120.1(3)
C20 N1 C21 120.4(3)
C16 N1 C21 119.5(3)
F1 C1 F2 107.4(3)
F1 C1 F3 106.6(3)
F2 C1 F3 106.0(3)
F1 C1 C2 110.9(3)
F2 C1 C2 113.9(3)
F3 C1 C2 111.6(3)
O1 C2 C3 128.9(3)
O1 C2 C1 113.4(3)
C3 C2 C1 117.7(3)
C4 C3 C2 122.8(3)
C4 C3 H3 118.6
C2 C3 H3 118.6
O2 C4 C3 128.8(3)
O2 C4 C5 113.0(3)
C3 C4 C5 118.2(3)
F4 C5 F6 108.0(3)
F4 C5 F5 105.1(3)
F6 C5 F5 107.0(3)
F4 C5 C4 111.5(3)
F6 C5 C4 114.3(3)
F5 C5 C4 110.4(3)
F9 C6 F8 106.4(3)
F9 C6 F7 107.4(4)
F8 C6 F7 106.6(3)
F9 C6 C7 114.0(3)
F8 C6 C7 112.1(3)
F7 C6 C7 109.9(3)
O3 C7 C8 128.1(3)
O3 C7 C6 113.8(3)
C8 C7 C6 118.0(3)
C7 C8 C9 122.2(3)
C7 C8 H8 118.9
C9 C8 H8 118.9
O4 C9 C8 128.6(3)
O4 C9 C10 114.4(3)
C8 C9 C10 117.0(3)
F10 C10 F12 106.4(4)
F10 C10 F11 108.0(4)
F12 C10 F11 103.4(4)
F10 C10 C9 112.6(3)
F12 C10 C9 112.1(4)
F11 C10 C9 113.6(3)
F15 C11 F13 110.2(4)
F15 C11 F14 103.6(3)
F13 C11 F14 104.0(3)
F15 C11 C12 113.8(3)
F13 C11 C12 113.7(3)
F14 C11 C12 110.4(3)
O5 C12 C13 128.7(3)
O5 C12 C11 115.1(3)
C13 C12 C11 116.2(3)
C14 C13 C12 123.4(3)
C14 C13 H13 118.3
C12 C13 H13 118.3
O6 C14 C13 128.7(3)
O6 C14 C15 112.8(3)
C13 C14 C15 118.4(3)
F17 C15 F18 107.4(3)
F17 C15 F16 106.5(3)
F18 C15 F16 106.6(3)
F17 C15 C14 111.1(3)
F18 C15 C14 114.2(3)
F16 C15 C14 110.6(3)
N1 C16 C17 120.7(3)
N1 C16 H16 119.7
C17 C16 H16 119.7
C16 C17 C18 119.4(3)
C16 C17 H17 120.3
C18 C17 H17 120.3
C17 C18 C19 119.4(3)
C17 C18 H18 120.3
C19 C18 H18 120.3
C20 C19 C18 119.2(3)
C20 C19 H19 120.4
C18 C19 H19 120.4
N1 C20 C19 121.2(3)
N1 C20 H20 119.4
C19 C20 H20 119.4
N1 C21 C22 111.2(3)
N1 C21 H21A 109.4
C22 C21 H21A 109.4
N1 C21 H21B 109.4
C22 C21 H21B 109.4
H21A C21 H21B 108.0
C21 C22 C23 112.8(3)
C21 C22 H22A 109.0
C23 C22 H22A 109.0
C21 C22 H22B 109.0
C23 C22 H22B 109.0
H22A C22 H22B 107.8
C24 C23 C22 113.1(3)
C24 C23 H23A 109.0
C22 C23 H23A 109.0
C24 C23 H23B 109.0
C22 C23 H23B 109.0
H23A C23 H23B 107.8
C23 C24 C25 114.6(3)
C23 C24 H24A 108.6
C25 C24 H24A 108.6
C23 C24 H24B 108.6
C25 C24 H24B 108.6
H24A C24 H24B 107.6
C26 C25 C24 114.3(3)
C26 C25 H25A 108.7
C24 C25 H25A 108.7
C26 C25 H25B 108.7
C24 C25 H25B 108.7
H25A C25 H25B 107.6
C25 C26 C27 113.5(3)
C25 C26 H26A 108.9
C27 C26 H26A 108.9
C25 C26 H26B 108.9
C27 C26 H26B 108.9
H26A C26 H26B 107.7
C28 C27 C26 115.0(3)
C28 C27 H27A 108.5
C26 C27 H27A 108.5
C28 C27 H27B 108.5
C26 C27 H27B 108.5
H27A C27 H27B 107.5
C27 C28 C29 113.7(3)
C27 C28 H28A 108.8
C29 C28 H28A 108.8
C27 C28 H28B 108.8
C29 C28 H28B 108.8
H28A C28 H28B 107.7
C30 C29 C28 114.8(3)
C30 C29 H29A 108.6
C28 C29 H29A 108.6
C30 C29 H29B 108.6
C28 C29 H29B 108.6
H29A C29 H29B 107.6
C29 C30 C31 113.5(3)
C29 C30 H30A 108.9
C31 C30 H30A 108.9
C29 C30 H30B 108.9
C31 C30 H30B 108.9
H30A C30 H30B 107.7
C32 C31 C30 114.5(3)
C32 C31 H31A 108.6
C30 C31 H31A 108.6
C32 C31 H31B 108.6
C30 C31 H31B 108.6
H31A C31 H31B 107.6
C33 C32 C31 113.8(3)
C33 C32 H32A 108.8
C31 C32 H32A 108.8
C33 C32 H32B 108.8
C31 C32 H32B 108.8
H32A C32 H32B 107.7
C32 C33 C34 114.1(3)
C32 C33 H33A 108.7
C34 C33 H33A 108.7
C32 C33 H33B 108.7
C34 C33 H33B 108.7
H33A C33 H33B 107.6
C33 C34 H34A 109.5
C33 C34 H34B 109.5
H34A C34 H34B 109.5
C33 C34 H34C 109.5
H34A C34 H34C 109.5
H34B C34 H34C 109.5

loop_
_geom_bond_atom_site_label_1
_geom_bond_atom_site_label_2
_geom_bond_distance
Co1 O4 2.040(2)
Co1 O3 2.046(2)
Co1 O6 2.062(2)
Co1 O1 2.067(2)
Co1 O5 2.072(2)
Co1 O2 2.077(2)
F1 C1 1.321(4)
F2 C1 1.326(4)
F3 C1 1.326(4)
F4 C5 1.312(4)
F5 C5 1.323(4)
F6 C5 1.314(4)
F7 C6 1.322(5)
F8 C6 1.322(4)
F9 C6 1.317(5)
F10 C10 1.259(5)
F11 C10 1.308(4)
F12 C10 1.301(5)
F13 C11 1.281(4)
F14 C11 1.325(4)
F15 C11 1.281(4)
F16 C15 1.330(5)
F17 C15 1.306(5)
F18 C15 1.316(4)
O1 C2 1.248(4)
O2 C4 1.251(4)
O3 C7 1.258(4)
O4 C9 1.246(4)
O5 C12 1.245(4)
O6 C14 1.255(4)
N1 C20 1.344(4)
N1 C16 1.345(4)
N1 C21 1.481(4)
C1 C2 1.522(5)
C2 C3 1.393(5)
C3 C4 1.382(5)
C3 H3 0.9300
C4 C5 1.532(5)
C6 C7 1.523(5)
C7 C8 1.385(5)
C8 C9 1.390(5)
C8 H8 0.9300
C9 C10 1.526(5)
C11 C12 1.529(5)
C12 C13 1.394(5)
C13 C14 1.383(5)
C13 H13 0.9300
C14 C15 1.529(5)
C16 C17 1.370(5)
C16 H16 0.9300
C17 C18 1.371(5)
C17 H17 0.9300
C18 C19 1.381(5)
C18 H18 0.9300
C19 C20 1.359(5)
C19 H19 0.9300
C20 H20 0.9300
C21 C22 1.507(5)
C21 H21A 0.9700
C21 H21B 0.9700
C22 C23 1.523(5)
C22 H22A 0.9700
C22 H22B 0.9700
C23 C24 1.519(5)
C23 H23A 0.9700
C23 H23B 0.9700
C24 C25 1.520(5)
C24 H24A 0.9700
C24 H24B 0.9700
C25 C26 1.509(5)
C25 H25A 0.9700
C25 H25B 0.9700
C26 C27 1.524(5)
C26 H26A 0.9700
C26 H26B 0.9700
C27 C28 1.511(5)
C27 H27A 0.9700
C27 H27B 0.9700
C28 C29 1.521(5)
C28 H28A 0.9700
C28 H28B 0.9700
C29 C30 1.509(5)
C29 H29A 0.9700
C29 H29B 0.9700
C30 C31 1.520(5)
C30 H30A 0.9700
C30 H30B 0.9700
C31 C32 1.516(5)
C31 H31A 0.9700
C31 H31B 0.9700
C32 C33 1.512(5)
C32 H32A 0.9700
C32 H32B 0.9700
C33 C34 1.513(6)
C33 H33A 0.9700
C33 H33B 0.9700
C34 H34A 0.9600
C34 H34B 0.9600
C34 H34C 0.9600

loop_
_geom_torsion_atom_site_label_1
_geom_torsion_atom_site_label_2
_geom_torsion_atom_site_label_3
_geom_torsion_atom_site_label_4
_geom_torsion
O4 Co1 O1 C2 162.8(2)
O3 Co1 O1 C2 -108.5(2)
O6 Co1 O1 C2 72.1(2)
O5 Co1 O1 C2 37.6(9)
O2 Co1 O1 C2 -16.6(2)
O4 Co1 O2 C4 -152.1(16)
O3 Co1 O2 C4 111.0(3)
O6 Co1 O2 C4 -69.8(3)
O1 Co1 O2 C4 15.4(3)
O5 Co1 O2 C4 -159.0(3)
O4 Co1 O3 C7 -15.4(2)
O6 Co1 O3 C7 34(5)
O1 Co1 O3 C7 -110.0(2)
O5 Co1 O3 C7 73.8(2)
O2 Co1 O3 C7 161.7(2)
O3 Co1 O4 C9 19.8(3)
O6 Co1 O4 C9 -159.5(3)
O1 Co1 O4 C9 115.3(3)
O5 Co1 O4 C9 -70.4(3)
O2 Co1 O4 C9 -77.3(18)
O4 Co1 O5 C12 -102.3(3)
O3 Co1 O5 C12 169.5(3)
O6 Co1 O5 C12 -11.2(3)
O1 Co1 O5 C12 23.2(9)
O2 Co1 O5 C12 77.4(3)
O4 Co1 O6 C14 104.7(3)
O3 Co1 O6 C14 55(5)
O1 Co1 O6 C14 -160.6(3)
O5 Co1 O6 C14 15.5(3)
O2 Co1 O6 C14 -72.4(3)
Co1 O1 C2 C3 12.0(5)
Co1 O1 C2 C1 -167.0(2)
F1 C1 C2 O1 63.3(4)
F2 C1 C2 O1 -175.4(3)
F3 C1 C2 O1 -55.4(4)
F1 C1 C2 C3 -115.9(3)
F2 C1 C2 C3 5.4(4)
F3 C1 C2 C3 125.4(3)
O1 C2 C3 C4 1.1(6)
C1 C2 C3 C4 -179.9(3)
Co1 O2 C4 C3 -9.4(5)
Co1 O2 C4 C5 170.2(2)
C2 C3 C4 O2 -2.5(6)
C2 C3 C4 C5 177.8(3)
O2 C4 C5 F4 -54.2(4)
C3 C4 C5 F4 125.4(3)
O2 C4 C5 F6 -177.1(3)
C3 C4 C5 F6 2.6(5)
O2 C4 C5 F5 62.2(4)
C3 C4 C5 F5 -118.2(4)
Co1 O3 C7 C8 6.1(5)
Co1 O3 C7 C6 -176.4(2)
F9 C6 C7 O3 166.1(3)
F8 C6 C7 O3 45.2(4)
F7 C6 C7 O3 -73.2(4)
F9 C6 C7 C8 -16.1(5)
F8 C6 C7 C8 -137.0(3)
F7 C6 C7 C8 104.6(4)
O3 C7 C8 C9 6.4(6)
C6 C7 C8 C9 -171.0(3)
Co1 O4 C9 C8 -15.7(5)
Co1 O4 C9 C10 167.4(2)
C7 C8 C9 O4 -1.0(6)
C7 C8 C9 C10 175.8(3)
O4 C9 C10 F10 88.3(5)
C8 C9 C10 F10 -88.9(5)
O4 C9 C10 F12 -31.6(5)
C8 C9 C10 F12 151.1(4)
O4 C9 C10 F11 -148.4(3)
C8 C9 C10 F11 34.3(5)
Co1 O5 C12 C13 4.5(5)
Co1 O5 C12 C11 -174.6(2)
F15 C11 C12 O5 -144.6(4)
F13 C11 C12 O5 -17.3(5)
F14 C11 C12 O5 99.3(4)
F15 C11 C12 C13 36.1(5)
F13 C11 C12 C13 163.5(4)
F14 C11 C12 C13 -80.0(4)
O5 C12 C13 C14 3.3(6)
C11 C12 C13 C14 -177.6(3)
Co1 O6 C14 C13 -14.1(5)
Co1 O6 C14 C15 167.1(2)
C12 C13 C14 O6 2.2(6)
C12 C13 C14 C15 -179.1(3)
O6 C14 C15 F17 -49.5(4)
C13 C14 C15 F17 131.6(4)
O6 C14 C15 F18 -171.2(3)
C13 C14 C15 F18 9.9(5)
O6 C14 C15 F16 68.5(4)
C13 C14 C15 F16 -110.4(4)
C20 N1 C16 C17 -1.0(5)
C21 N1 C16 C17 -179.4(3)
N1 C16 C17 C18 0.3(6)
C16 C17 C18 C19 0.4(6)
C17 C18 C19 C20 -0.3(6)
C16 N1 C20 C19 1.1(5)
C21 N1 C20 C19 179.4(3)
C18 C19 C20 N1 -0.4(6)
C20 N1 C21 C22 -105.4(3)
C16 N1 C21 C22 73.0(4)
N1 C21 C22 C23 178.7(3)
C21 C22 C23 C24 -172.4(3)
C22 C23 C24 C25 -60.9(4)
C23 C24 C25 C26 179.1(3)
C24 C25 C26 C27 -177.1(3)
C25 C26 C27 C28 178.7(3)
C26 C27 C28 C29 -178.7(3)
C27 C28 C29 C30 179.1(3)
C28 C29 C30 C31 178.6(3)
C29 C30 C31 C32 177.9(3)
C30 C31 C32 C33 178.6(3)
C31 C32 C33 C34 178.3(4)
